data_7133314
loop_
_publ_author_name
'Ishida, Shintaro'
'Yoshida, Yusuke'
'Iwamoto, Takeaki'

_publ_section_title
;
 Metal-catalyzed valence isomerization of a methylene(thioxo)phosphorane
 to a thiaphosphirane.
;
_journal_issue 63
_journal_name_full 'Chemical communications (Cambridge, England)'
_journal_page_first 8288
_journal_page_last 8291
_journal_paper_doi 10.1039/d4cc02147a
_journal_volume 60
_journal_year 2024
_chemical_formula_sum 'C28 H37 P S Si3'
_chemical_formula_weight 520.87
_space_group_crystal_system monoclinic
_space_group_IT_number 14
_space_group_name_Hall '-P 2ybc'
_space_group_name_H-M_alt 'P 1 21/c 1'
_atom_sites_solution_hydrogens geom
_audit_creation_method SHELXL-2019/3
_audit_update_record
;
2024-04-02 deposited with the CCDC.	2024-07-11 downloaded from the CCDC.
;
_cell_angle_alpha 90
_cell_angle_beta 101.809(2)
_cell_angle_gamma 90
_cell_formula_units_Z 4
_cell_length_a 13.1508(2)
_cell_length_b 9.70190(10)
_cell_length_c 22.7273(3)
_cell_measurement_reflns_used 33962
_cell_measurement_temperature 100(2)
_cell_measurement_theta_max 31.2610
_cell_measurement_theta_min 2.6200
_cell_volume 2838.35(7)
_computing_cell_refinement 'CrysAlisPro 1.171.42.98a (Rigaku OD, 2023)'
_computing_data_collection 'CrysAlisPro 1.171.42.98a (Rigaku OD, 2023)'
_computing_data_reduction 'CrysAlisPro 1.171.42.98a (Rigaku OD, 2023)'
_computing_structure_refinement 'SHELXL-2019/2 (Sheldrick, 2019)'
_computing_structure_solution 'SHELXT 2018/2 (Sheldrick, 2018)'
_diffrn_ambient_temperature 100(2)
_diffrn_detector 'Hybrid Pixel Array Detector'
_diffrn_detector_area_resol_mean 10.0000
_diffrn_detector_type HyPix
_diffrn_measured_fraction_theta_full 0.999
_diffrn_measured_fraction_theta_max 0.858
_diffrn_measurement_device 'four-circle diffractometer'
_diffrn_measurement_device_type 'XtaLAB Synergy R, DW system, HyPix'
_diffrn_radiation_monochromator mirror
_diffrn_radiation_probe x-ray
_diffrn_radiation_type 'Mo K\a'
_diffrn_radiation_wavelength 0.71073
_diffrn_reflns_av_R_equivalents 0.0175
_diffrn_reflns_av_unetI/netI 0.0137
_diffrn_reflns_Laue_measured_fraction_full 0.999
_diffrn_reflns_Laue_measured_fraction_max 0.858
_diffrn_reflns_limit_h_max 16
_diffrn_reflns_limit_h_min -18
_diffrn_reflns_limit_k_max 13
_diffrn_reflns_limit_k_min -13
_diffrn_reflns_limit_l_max 31
_diffrn_reflns_limit_l_min -30
_diffrn_reflns_number 42242
_diffrn_reflns_point_group_measured_fraction_full 0.999
_diffrn_reflns_point_group_measured_fraction_max 0.858
_diffrn_reflns_theta_full 25.242
_diffrn_reflns_theta_max 31.170
_diffrn_reflns_theta_min 2.629
_diffrn_source 'Rotating-anode X-ray tube'
_diffrn_source_type 'Rigaku (Mo) X-ray Source'
_exptl_absorpt_coefficient_mu 0.312
_exptl_absorpt_correction_T_max 1.00000
_exptl_absorpt_correction_T_min 0.87919
_exptl_absorpt_correction_type multi-scan
_exptl_absorpt_process_details
;
CrysAlisPro 1.171.42.98a (Rigaku Oxford Diffraction, 2023)
Empirical absorption correction using spherical harmonics,
implemented in SCALE3 ABSPACK scaling algorithm.
;
_exptl_crystal_colour colorless
_exptl_crystal_density_diffrn 1.219
_exptl_crystal_description block
_exptl_crystal_F_000 1112
_exptl_crystal_size_max 0.200
_exptl_crystal_size_mid 0.200
_exptl_crystal_size_min 0.200
_refine_diff_density_max 0.414
_refine_diff_density_min -0.225
_refine_diff_density_rms 0.045
_refine_ls_extinction_method none
_refine_ls_goodness_of_fit_ref 1.026
_refine_ls_hydrogen_treatment constr
_refine_ls_matrix_type full
_refine_ls_number_parameters 304
_refine_ls_number_reflns 7873
_refine_ls_number_restraints 0
_refine_ls_restrained_S_all 1.026
_refine_ls_R_factor_all 0.0306
_refine_ls_R_factor_gt 0.0261
_refine_ls_shift/su_max 0.003
_refine_ls_shift/su_mean 0.000
_refine_ls_structure_factor_coef Fsqd
_refine_ls_weighting_details 'w=1/[\s^2^(Fo^2^)+(0.0328P)^2^+1.2547P] where P=(Fo^2^+2Fc^2^)/3'
_refine_ls_weighting_scheme calc
_refine_ls_wR_factor_gt 0.0675
_refine_ls_wR_factor_ref 0.0706
_reflns_Friedel_coverage 0.000
_reflns_number_gt 7069
_reflns_number_total 7873
_reflns_threshold_expression 'I > 2\s(I)'
_cod_data_source_file d4cc02147a3.cif
_cod_data_source_block si101a_auto
_cod_depositor_comments 'Adding full bibliography for 7133312--7133316.cif.'
_cod_original_sg_symbol_H-M 'P 21/c'
_cod_database_code 7133314
_shelx_shelxl_version_number 2019/3
_shelx_space_group_comment
;
The symmetry employed for this shelxl refinement is uniquely defined
by the following loop, which should always be used as a source of
symmetry information in preference to the above space-group names.
They are only intended as comments.
;
_shelx_estimated_absorpt_t_min 0.940
_shelx_estimated_absorpt_t_max 0.940
_oxdiff_exptl_absorpt_empirical_full_min 0.840
_oxdiff_exptl_absorpt_empirical_full_max 1.180
_oxdiff_exptl_absorpt_empirical_details
;
Empirical correction (ABSPACK) includes:
- Absorption correction using spherical harmonics
- Frame scaling
;

loop_
_space_group_symop_operation_xyz
'x, y, z'
'-x, y+1/2, -z+1/2'
'-x, -y, -z'
'x, -y-1/2, z-1/2'

loop_
_atom_site_label
_atom_site_type_symbol
_atom_site_fract_x
_atom_site_fract_y
_atom_site_fract_z
_atom_site_U_iso_or_equiv
_atom_site_adp_type
_atom_site_occupancy
_atom_site_site_symmetry_order
_atom_site_calc_flag
_atom_site_refinement_flags_posn
_atom_site_refinement_flags_adp
_atom_site_refinement_flags_occupancy
_atom_site_disorder_assembly
_atom_site_disorder_group
P1 P 0.68465(2) 0.77581(3) 0.60152(2) 0.01463(6) Uani 1 1 d . . . . .
C1 C 0.55367(8) 0.75940(10) 0.61754(4) 0.01595(18) Uani 1 1 d . . . . .
C2 C 0.54348(8) 0.61669(10) 0.64403(4) 0.01641(18) Uani 1 1 d . . . . .
H1 H 0.470950 0.583805 0.631847 0.020 Uiso 1 1 calc R U . . .
H2 H 0.561303 0.621358 0.688469 0.020 Uiso 1 1 calc R U . . .
C3 C 0.61683(7) 0.51680(10) 0.62130(4) 0.01547(18) Uani 1 1 d . . . . .
H3 H 0.584411 0.483708 0.580577 0.019 Uiso 1 1 calc R U . . .
H4 H 0.630752 0.436057 0.648391 0.019 Uiso 1 1 calc R U . . .
C4 C 0.72078(7) 0.59322(9) 0.61947(4) 0.01355(17) Uani 1 1 d . . . . .
S1 S 0.54624(2) 0.76132(3) 0.53515(2) 0.01846(6) Uani 1 1 d . . . . .
Si1 Si 0.48357(2) 0.90797(3) 0.64415(2) 0.01795(6) Uani 1 1 d . . . . .
C5 C 0.49273(9) 0.88861(14) 0.72666(5) 0.0295(3) Uani 1 1 d . . . . .
H5 H 0.455744 0.964705 0.741392 0.044 Uiso 1 1 calc R U . . .
H6 H 0.565896 0.890115 0.747227 0.044 Uiso 1 1 calc R U . . .
H7 H 0.461369 0.800815 0.734753 0.044 Uiso 1 1 calc R U . . .
C6 C 0.54237(9) 1.07416(12) 0.62702(7) 0.0306(3) Uani 1 1 d . . . . .
H8 H 0.544112 1.077725 0.584144 0.046 Uiso 1 1 calc R U . . .
H9 H 0.613280 1.081165 0.650826 0.046 Uiso 1 1 calc R U . . .
H10 H 0.500651 1.150998 0.637083 0.046 Uiso 1 1 calc R U . . .
C7 C 0.34323(8) 0.89789(10) 0.60611(4) 0.01678(18) Uani 1 1 d . . . . .
C8 C 0.30189(9) 0.97591(11) 0.55509(5) 0.0225(2) Uani 1 1 d . . . . .
H11 H 0.346252 1.035259 0.538569 0.027 Uiso 1 1 calc R U . . .
C9 C 0.19714(9) 0.96841(12) 0.52802(5) 0.0267(2) Uani 1 1 d . . . . .
H12 H 0.170563 1.023391 0.493735 0.032 Uiso 1 1 calc R U . . .
C10 C 0.13148(9) 0.88113(13) 0.55086(5) 0.0269(2) Uani 1 1 d . . . . .
H13 H 0.060050 0.875565 0.532155 0.032 Uiso 1 1 calc R U . . .
C11 C 0.17044(9) 0.80198(13) 0.60110(5) 0.0257(2) Uani 1 1 d . . . . .
H14 H 0.125802 0.741627 0.616895 0.031 Uiso 1 1 calc R U . . .
C12 C 0.27494(8) 0.81088(11) 0.62842(5) 0.0205(2) Uani 1 1 d . . . . .
H15 H 0.300672 0.756639 0.663069 0.025 Uiso 1 1 calc R U . . .
Si2 Si 0.81337(2) 0.59639(3) 0.69700(2) 0.01532(6) Uani 1 1 d . . . . .
C19 C 0.78532(9) 0.96191(11) 0.78952(5) 0.0230(2) Uani 1 1 d . . . . .
H25 H 0.803744 1.055770 0.785960 0.028 Uiso 1 1 calc R U . . .
C20 C 0.80229(8) 0.86630(11) 0.74702(5) 0.01958(19) Uani 1 1 d . . . . .
H26 H 0.833127 0.896006 0.714877 0.023 Uiso 1 1 calc R U . . .
Si3 Si 0.78547(2) 0.51799(3) 0.55850(2) 0.01522(6) Uani 1 1 d . . . . .
C13 C 0.81822(10) 0.42396(11) 0.73408(5) 0.0252(2) Uani 1 1 d . . . . .
H16 H 0.747539 0.394228 0.735494 0.038 Uiso 1 1 calc R U . . .
H17 H 0.859604 0.430332 0.775069 0.038 Uiso 1 1 calc R U . . .
H18 H 0.850048 0.356885 0.711121 0.038 Uiso 1 1 calc R U . . .
C14 C 0.94813(8) 0.64767(13) 0.69136(5) 0.0257(2) Uani 1 1 d . . . . .
H19 H 0.977723 0.577272 0.668884 0.039 Uiso 1 1 calc R U . . .
H20 H 0.991266 0.656345 0.731806 0.039 Uiso 1 1 calc R U . . .
H21 H 0.946001 0.736276 0.670440 0.039 Uiso 1 1 calc R U . . .
C15 C 0.77508(8) 0.72703(10) 0.75031(4) 0.01634(18) Uani 1 1 d . . . . .
C16 C 0.73026(8) 0.68791(11) 0.79879(5) 0.01903(19) Uani 1 1 d . . . . .
H22 H 0.710517 0.594566 0.802308 0.023 Uiso 1 1 calc R U . . .
C17 C 0.71414(8) 0.78310(12) 0.84180(5) 0.0224(2) Uani 1 1 d . . . . .
H23 H 0.684317 0.754030 0.874438 0.027 Uiso 1 1 calc R U . . .
C18 C 0.74140(9) 0.92010(12) 0.83723(5) 0.0236(2) Uani 1 1 d . . . . .
H24 H 0.730128 0.985000 0.866532 0.028 Uiso 1 1 calc R U . . .
C21 C 0.68743(9) 0.47158(13) 0.48955(5) 0.0261(2) Uani 1 1 d . . . . .
H27 H 0.635104 0.410180 0.500501 0.039 Uiso 1 1 calc R U . . .
H28 H 0.722152 0.424701 0.460920 0.039 Uiso 1 1 calc R U . . .
H29 H 0.653641 0.555512 0.471089 0.039 Uiso 1 1 calc R U . . .
C22 C 0.87808(9) 0.64239(12) 0.53463(5) 0.0258(2) Uani 1 1 d . . . . .
H30 H 0.839470 0.721807 0.514829 0.039 Uiso 1 1 calc R U . . .
H31 H 0.914700 0.596806 0.506552 0.039 Uiso 1 1 calc R U . . .
H32 H 0.928537 0.673671 0.569998 0.039 Uiso 1 1 calc R U . . .
C23 C 0.85343(8) 0.35371(10) 0.58638(4) 0.01737(19) Uani 1 1 d . . . . .
C24 C 0.79388(9) 0.24118(11) 0.59837(5) 0.0229(2) Uani 1 1 d . . . . .
H33 H 0.720511 0.250258 0.592046 0.027 Uiso 1 1 calc R U . . .
C25 C 0.83961(10) 0.11710(12) 0.61923(5) 0.0286(2) Uani 1 1 d . . . . .
H34 H 0.797845 0.042877 0.627841 0.034 Uiso 1 1 calc R U . . .
C26 C 0.94627(11) 0.10134(12) 0.62752(6) 0.0315(3) Uani 1 1 d . . . . .
H35 H 0.977741 0.016252 0.641745 0.038 Uiso 1 1 calc R U . . .
C27 C 1.00691(10) 0.20964(13) 0.61506(6) 0.0295(2) Uani 1 1 d . . . . .
H36 H 1.079949 0.198519 0.620072 0.035 Uiso 1 1 calc R U . . .
C28 C 0.96086(8) 0.33490(12) 0.59518(5) 0.0219(2) Uani 1 1 d . . . . .
H37 H 1.003316 0.409178 0.587418 0.026 Uiso 1 1 calc R U . . .

loop_
_atom_site_aniso_label
_atom_site_aniso_U_11
_atom_site_aniso_U_22
_atom_site_aniso_U_33
_atom_site_aniso_U_23
_atom_site_aniso_U_13
_atom_site_aniso_U_12
P1 0.01438(12) 0.01386(11) 0.01615(12) 0.00064(8) 0.00431(9) -0.00091(8)
C1 0.0150(4) 0.0180(4) 0.0151(4) 0.0003(3) 0.0039(3) 0.0007(3)
C2 0.0146(4) 0.0184(4) 0.0173(4) 0.0011(3) 0.0057(3) -0.0011(3)
C3 0.0147(4) 0.0153(4) 0.0170(4) 0.0002(3) 0.0044(3) -0.0022(3)
C4 0.0136(4) 0.0140(4) 0.0136(4) 0.0001(3) 0.0041(3) -0.0008(3)
S1 0.01862(12) 0.02156(12) 0.01461(11) 0.00222(9) 0.00202(9) 0.00079(9)
Si1 0.01433(13) 0.01852(13) 0.02058(14) -0.00339(10) 0.00258(10) 0.00183(10)
C5 0.0232(6) 0.0429(7) 0.0205(5) -0.0093(5) 0.0002(4) 0.0107(5)
C6 0.0201(5) 0.0199(5) 0.0508(8) -0.0045(5) 0.0050(5) -0.0008(4)
C7 0.0163(5) 0.0170(4) 0.0173(4) -0.0026(3) 0.0040(4) 0.0023(3)
C8 0.0246(5) 0.0210(5) 0.0213(5) 0.0010(4) 0.0035(4) -0.0007(4)
C9 0.0284(6) 0.0251(5) 0.0229(5) 0.0002(4) -0.0033(4) 0.0047(4)
C10 0.0173(5) 0.0311(6) 0.0297(6) -0.0081(5) -0.0014(4) 0.0031(4)
C11 0.0195(5) 0.0296(6) 0.0291(6) -0.0031(4) 0.0077(4) -0.0033(4)
C12 0.0195(5) 0.0225(5) 0.0198(5) 0.0006(4) 0.0049(4) 0.0010(4)
Si2 0.01502(13) 0.01684(13) 0.01378(12) -0.00130(9) 0.00224(9) 0.00044(9)
C19 0.0239(5) 0.0201(5) 0.0247(5) -0.0053(4) 0.0040(4) -0.0017(4)
C20 0.0202(5) 0.0212(5) 0.0180(5) -0.0012(4) 0.0053(4) -0.0015(4)
Si3 0.01689(13) 0.01596(12) 0.01418(12) -0.00073(9) 0.00637(10) -0.00087(10)
C13 0.0361(6) 0.0201(5) 0.0174(5) 0.0016(4) 0.0010(4) 0.0046(4)
C14 0.0163(5) 0.0346(6) 0.0259(5) -0.0102(5) 0.0038(4) -0.0015(4)
C15 0.0152(4) 0.0197(5) 0.0136(4) -0.0013(3) 0.0016(3) 0.0000(3)
C16 0.0172(5) 0.0230(5) 0.0166(4) 0.0001(4) 0.0028(4) -0.0018(4)
C17 0.0199(5) 0.0326(6) 0.0154(5) -0.0014(4) 0.0050(4) 0.0003(4)
C18 0.0220(5) 0.0294(6) 0.0189(5) -0.0084(4) 0.0027(4) 0.0026(4)
C21 0.0283(6) 0.0339(6) 0.0158(5) -0.0066(4) 0.0042(4) 0.0014(5)
C22 0.0287(6) 0.0246(5) 0.0287(6) 0.0040(4) 0.0164(5) -0.0019(4)
C23 0.0213(5) 0.0158(4) 0.0162(4) -0.0032(3) 0.0066(4) -0.0007(4)
C24 0.0256(5) 0.0181(5) 0.0266(5) -0.0022(4) 0.0089(4) -0.0023(4)
C25 0.0403(7) 0.0171(5) 0.0286(6) -0.0002(4) 0.0075(5) -0.0032(5)
C26 0.0411(7) 0.0218(5) 0.0272(6) 0.0002(4) -0.0033(5) 0.0071(5)
C27 0.0249(6) 0.0305(6) 0.0294(6) -0.0031(5) -0.0033(5) 0.0062(5)
C28 0.0208(5) 0.0235(5) 0.0213(5) -0.0033(4) 0.0039(4) -0.0012(4)

loop_
_atom_type_symbol
_atom_type_description
_atom_type_scat_dispersion_real
_atom_type_scat_dispersion_imag
_atom_type_scat_source
C C 0.0033 0.0016 'International Tables Vol C Tables 4.2.6.8 and 6.1.1.4'
H H 0.0000 0.0000 'International Tables Vol C Tables 4.2.6.8 and 6.1.1.4'
S S 0.1246 0.1234 'International Tables Vol C Tables 4.2.6.8 and 6.1.1.4'
Si Si 0.0817 0.0704 'International Tables Vol C Tables 4.2.6.8 and 6.1.1.4'
P P 0.1023 0.0942 'International Tables Vol C Tables 4.2.6.8 and 6.1.1.4'

loop_
_geom_angle_atom_site_label_1
_geom_angle_atom_site_label_2
_geom_angle_atom_site_label_3
_geom_angle
_geom_angle_site_symmetry_1
_geom_angle_site_symmetry_3
_geom_angle_publ_flag
C1 P1 C4 94.69(4) . . ?
C1 P1 S1 55.38(3) . . ?
C4 P1 S1 103.71(3) . . ?
C2 C1 P1 108.54(7) . . ?
C2 C1 S1 114.61(7) . . ?
P1 C1 S1 69.95(4) . . ?
C2 C1 Si1 118.74(7) . . ?
P1 C1 Si1 122.63(5) . . ?
S1 C1 Si1 112.94(5) . . ?
C1 C2 C3 109.21(8) . . ?
C2 C3 C4 108.90(8) . . ?
C3 C4 P1 105.80(6) . . ?
C3 C4 Si3 111.07(6) . . ?
P1 C4 Si3 109.66(5) . . ?
C3 C4 Si2 112.06(6) . . ?
P1 C4 Si2 105.73(5) . . ?
Si3 C4 Si2 112.16(5) . . ?
C1 S1 P1 54.67(3) . . ?
C6 Si1 C5 110.68(6) . . ?
C6 Si1 C7 111.13(5) . . ?
C5 Si1 C7 108.28(5) . . ?
C6 Si1 C1 110.18(5) . . ?
C5 Si1 C1 108.18(5) . . ?
C7 Si1 C1 108.29(4) . . ?
C8 C7 C12 117.20(10) . . ?
C8 C7 Si1 122.24(8) . . ?
C12 C7 Si1 120.56(8) . . ?
C9 C8 C7 121.35(10) . . ?
C10 C9 C8 120.24(11) . . ?
C9 C10 C11 119.65(11) . . ?
C10 C11 C12 119.94(11) . . ?
C11 C12 C7 121.61(10) . . ?
C13 Si2 C14 108.89(6) . . ?
C13 Si2 C15 107.47(5) . . ?
C14 Si2 C15 104.23(5) . . ?
C13 Si2 C4 110.80(5) . . ?
C14 Si2 C4 111.84(5) . . ?
C15 Si2 C4 113.28(4) . . ?
C18 C19 C20 119.94(10) . . ?
C19 C20 C15 121.77(10) . . ?
C21 Si3 C22 106.88(6) . . ?
C21 Si3 C23 106.15(5) . . ?
C22 Si3 C23 110.67(5) . . ?
C21 Si3 C4 111.50(5) . . ?
C22 Si3 C4 112.10(5) . . ?
C23 Si3 C4 109.38(4) . . ?
C20 C15 C16 117.03(9) . . ?
C20 C15 Si2 120.45(7) . . ?
C16 C15 Si2 122.08(8) . . ?
C17 C16 C15 121.36(10) . . ?
C18 C17 C16 120.29(10) . . ?
C17 C18 C19 119.59(10) . . ?
C28 C23 C24 117.32(10) . . ?
C28 C23 Si3 123.90(8) . . ?
C24 C23 Si3 118.77(8) . . ?
C25 C24 C23 121.49(11) . . ?
C26 C25 C24 119.94(11) . . ?
C27 C26 C25 119.91(11) . . ?
C26 C27 C28 119.95(11) . . ?
C27 C28 C23 121.37(11) . . ?

loop_
_geom_bond_atom_site_label_1
_geom_bond_atom_site_label_2
_geom_bond_distance
_geom_bond_site_symmetry_2
_geom_bond_publ_flag
P1 C1 1.8388(10) . ?
P1 C4 1.8576(10) . ?
P1 S1 2.1175(4) . ?
C1 C2 1.5266(14) . ?
C1 S1 1.8549(10) . ?
C1 Si1 1.8766(10) . ?
C2 C3 1.5299(13) . ?
C3 C4 1.5632(13) . ?
C4 Si3 1.9128(9) . ?
C4 Si2 1.9263(10) . ?
Si1 C6 1.8635(13) . ?
Si1 C5 1.8640(12) . ?
Si1 C7 1.8735(11) . ?
C7 C8 1.3983(15) . ?
C7 C12 1.4010(14) . ?
C8 C9 1.3908(16) . ?
C9 C10 1.3839(18) . ?
C10 C11 1.3845(17) . ?
C11 C12 1.3900(15) . ?
Si2 C13 1.8683(11) . ?
Si2 C14 1.8702(11) . ?
Si2 C15 1.8914(10) . ?
C19 C18 1.3892(16) . ?
C19 C20 1.3898(14) . ?
C20 C15 1.4037(14) . ?
Si3 C21 1.8691(12) . ?
Si3 C22 1.8720(11) . ?
Si3 C23 1.8732(11) . ?
C15 C16 1.4040(14) . ?
C16 C17 1.3923(15) . ?
C17 C18 1.3861(17) . ?
C23 C28 1.3977(15) . ?
C23 C24 1.4024(14) . ?
C24 C25 1.3853(16) . ?
C25 C26 1.3851(19) . ?
C26 C27 1.3829(19) . ?
C27 C28 1.3913(16) . ?

loop_
_geom_torsion_atom_site_label_1
_geom_torsion_atom_site_label_2
_geom_torsion_atom_site_label_3
_geom_torsion_atom_site_label_4
_geom_torsion
_geom_torsion_site_symmetry_1
_geom_torsion_site_symmetry_2
_geom_torsion_site_symmetry_3
_geom_torsion_site_symmetry_4
_geom_torsion_publ_flag
C4 P1 C1 C2 6.76(7) . . . . ?
S1 P1 C1 C2 110.20(7) . . . . ?
C4 P1 C1 S1 -103.43(4) . . . . ?
C4 P1 C1 Si1 151.55(6) . . . . ?
S1 P1 C1 Si1 -105.01(7) . . . . ?
P1 C1 C2 C3 -27.02(9) . . . . ?
S1 C1 C2 C3 48.86(10) . . . . ?
Si1 C1 C2 C3 -173.40(7) . . . . ?
C1 C2 C3 C4 38.92(10) . . . . ?
C2 C3 C4 P1 -32.38(9) . . . . ?
C2 C3 C4 Si3 -151.32(7) . . . . ?
C2 C3 C4 Si2 82.37(8) . . . . ?
C1 P1 C4 C3 14.52(7) . . . . ?
S1 P1 C4 C3 -40.96(6) . . . . ?
C1 P1 C4 Si3 134.38(5) . . . . ?
S1 P1 C4 Si3 78.90(5) . . . . ?
C1 P1 C4 Si2 -104.51(5) . . . . ?
S1 P1 C4 Si2 -159.99(3) . . . . ?
C2 C1 S1 P1 -101.84(8) . . . . ?
Si1 C1 S1 P1 117.96(6) . . . . ?
C2 C1 Si1 C6 160.33(8) . . . . ?
P1 C1 Si1 C6 18.89(8) . . . . ?
S1 C1 Si1 C6 -61.26(7) . . . . ?
C2 C1 Si1 C5 39.21(9) . . . . ?
P1 C1 Si1 C5 -102.22(7) . . . . ?
S1 C1 Si1 C5 177.62(6) . . . . ?
C2 C1 Si1 C7 -77.94(8) . . . . ?
P1 C1 Si1 C7 140.63(6) . . . . ?
S1 C1 Si1 C7 60.48(6) . . . . ?
C6 Si1 C7 C8 22.96(10) . . . . ?
C5 Si1 C7 C8 144.73(9) . . . . ?
C1 Si1 C7 C8 -98.19(9) . . . . ?
C6 Si1 C7 C12 -156.73(9) . . . . ?
C5 Si1 C7 C12 -34.96(10) . . . . ?
C1 Si1 C7 C12 82.12(9) . . . . ?
C12 C7 C8 C9 0.64(16) . . . . ?
Si1 C7 C8 C9 -179.06(9) . . . . ?
C7 C8 C9 C10 -0.93(17) . . . . ?
C8 C9 C10 C11 0.48(18) . . . . ?
C9 C10 C11 C12 0.23(18) . . . . ?
C10 C11 C12 C7 -0.52(17) . . . . ?
C8 C7 C12 C11 0.08(15) . . . . ?
Si1 C7 C12 C11 179.79(9) . . . . ?
C18 C19 C20 C15 0.74(17) . . . . ?
C19 C20 C15 C16 -0.34(15) . . . . ?
C19 C20 C15 Si2 -172.89(8) . . . . ?
C13 Si2 C15 C20 155.50(9) . . . . ?
C14 Si2 C15 C20 40.03(10) . . . . ?
C4 Si2 C15 C20 -81.77(9) . . . . ?
C13 Si2 C15 C16 -16.67(10) . . . . ?
C14 Si2 C15 C16 -132.14(9) . . . . ?
C4 Si2 C15 C16 106.06(9) . . . . ?
C20 C15 C16 C17 -0.35(15) . . . . ?
Si2 C15 C16 C17 172.08(8) . . . . ?
C15 C16 C17 C18 0.63(16) . . . . ?
C16 C17 C18 C19 -0.23(17) . . . . ?
C20 C19 C18 C17 -0.44(17) . . . . ?
C21 Si3 C23 C28 123.23(9) . . . . ?
C22 Si3 C23 C28 7.62(10) . . . . ?
C4 Si3 C23 C28 -116.35(9) . . . . ?
C21 Si3 C23 C24 -55.63(9) . . . . ?
C22 Si3 C23 C24 -171.24(8) . . . . ?
C4 Si3 C23 C24 64.78(9) . . . . ?
C28 C23 C24 C25 1.25(16) . . . . ?
Si3 C23 C24 C25 -179.82(9) . . . . ?
C23 C24 C25 C26 -1.31(18) . . . . ?
C24 C25 C26 C27 0.12(18) . . . . ?
C25 C26 C27 C28 1.06(19) . . . . ?
C26 C27 C28 C23 -1.11(18) . . . . ?
C24 C23 C28 C27 -0.04(16) . . . . ?
Si3 C23 C28 C27 -178.92(9) . . . . ?
